data_7201963
loop_
_publ_author_name
'Zhu, Ping'
'Gu, Wen'
'Cheng, Fang-Yi'
'Liu, Xin'
'Chen, Jun'
'Yan, Shi-Ping'
'Liao, Dai-Zheng'

_publ_section_title
;
 Design of two 3D homochiral Co(II) metal--organic open frameworks by
 layered-pillar strategy: structure and properties
;
_journal_issue 8
_journal_name_full CrystEngComm
_journal_page_first 963
_journal_paper_doi 10.1039/b801177j
_journal_volume 10
_journal_year 2008
_chemical_formula_moiety 'C9 H13 Co N3 O5'
_chemical_formula_sum 'C9 H9 Co N2 O4'
_chemical_formula_weight 268.11
_chemical_name_systematic
;
?
;
_space_group_IT_number 18
_symmetry_cell_setting orthorhombic
_symmetry_space_group_name_Hall 'P 2 2ab'
_symmetry_space_group_name_H-M 'P 21 21 2'
_atom_sites_solution_hydrogens geom
_atom_sites_solution_primary direct
_atom_sites_solution_secondary difmap
_audit_creation_method SHELXL-97
_cell_angle_alpha 90.00
_cell_angle_beta 90.00
_cell_angle_gamma 90.00
_cell_formula_units_Z 4
_cell_length_a 21.956(4)
_cell_length_b 6.8823(14)
_cell_length_c 7.7410(15)
_cell_measurement_reflns_used 2974
_cell_measurement_temperature 113(2)
_cell_measurement_theta_max 27.9
_cell_measurement_theta_min 2.6
_cell_volume 1169.7(4)
_computing_cell_refinement CrystalClear
_computing_data_collection CrystalClear
_computing_data_reduction CrystalClear
_computing_publication_material 'CrystalStructure 3.7.0'
_computing_structure_refinement 'SHELXL-97 (Sheldrick, 1997)'
_computing_structure_solution 'SHELXS-97 (Sheldrick, 1990)'
_diffrn_ambient_temperature 113(2)
_diffrn_detector_area_resol_mean 7.31
_diffrn_measured_fraction_theta_full 0.985
_diffrn_measured_fraction_theta_max 0.985
_diffrn_measurement_device_type 'Rigaku Saturn'
_diffrn_measurement_method \w
_diffrn_radiation_monochromator confocal
_diffrn_radiation_source 'rotating anode'
_diffrn_radiation_type MoK\a
_diffrn_radiation_wavelength 0.71073
_diffrn_reflns_av_R_equivalents 0.0579
_diffrn_reflns_av_sigmaI/netI 0.0524
_diffrn_reflns_limit_h_max 26
_diffrn_reflns_limit_h_min -25
_diffrn_reflns_limit_k_max 8
_diffrn_reflns_limit_k_min -8
_diffrn_reflns_limit_l_max 9
_diffrn_reflns_limit_l_min -9
_diffrn_reflns_number 8112
_diffrn_reflns_theta_full 25.00
_diffrn_reflns_theta_max 25.00
_diffrn_reflns_theta_min 2.63
_diffrn_standards_decay_% 0
_diffrn_standards_interval_count 0
_diffrn_standards_interval_time 0
_diffrn_standards_number 0
_exptl_absorpt_coefficient_mu 1.466
_exptl_absorpt_correction_T_max 0.8437
_exptl_absorpt_correction_T_min 0.7992
_exptl_absorpt_correction_type multi-scan
_exptl_absorpt_process_details crystalclear
_exptl_crystal_colour red
_exptl_crystal_density_diffrn 1.522
_exptl_crystal_density_method 'not measured'
_exptl_crystal_description prism
_exptl_crystal_F_000 544
_exptl_crystal_size_max 0.16
_exptl_crystal_size_mid 0.14
_exptl_crystal_size_min 0.12
_platon_squeeze_details
;
;
_refine_diff_density_max 1.834
_refine_diff_density_min -2.291
_refine_diff_density_rms 0.201
_refine_ls_abs_structure_details 'Flack H D (1983), Acta Cryst. A39, 876-881'
_refine_ls_abs_structure_Flack 0.30(12)
_refine_ls_extinction_coef 0.0026(17)
_refine_ls_extinction_expression Fc^*^=kFc[1+0.001xFc^2^\l^3^/sin(2\q)]^-1/4^
_refine_ls_extinction_method SHELXL
_refine_ls_goodness_of_fit_ref 1.093
_refine_ls_hydrogen_treatment mixed
_refine_ls_matrix_type full
_refine_ls_number_parameters 177
_refine_ls_number_reflns 2030
_refine_ls_number_restraints 243
_refine_ls_restrained_S_all 1.054
_refine_ls_R_factor_all 0.1157
_refine_ls_R_factor_gt 0.1130
_refine_ls_shift/su_max 0.003
_refine_ls_shift/su_mean 0.000
_refine_ls_structure_factor_coef Fsqd
_refine_ls_weighting_details 'calc w=1/[\s^2^(Fo^2^)+(0.0218P)^2^+33.0420P] where P=(Fo^2^+2Fc^2^)/3'
_refine_ls_weighting_scheme calc
_refine_ls_wR_factor_gt 0.2504
_refine_ls_wR_factor_ref 0.2517
_reflns_number_gt 1929
_reflns_number_total 2030
_reflns_threshold_expression >2sigma(I)
_cod_data_source_file b801177j.txt
_cod_data_source_block shelxl2
_cod_original_cell_volume 1169.8(4)
_cod_database_code 7201963

loop_
_symmetry_equiv_pos_as_xyz
'x, y, z'
'x+1/2, -y+1/2, -z'
'-x+1/2, y+1/2, -z'
'-x, -y, z'

loop_
_atom_site_label
_atom_site_type_symbol
_atom_site_fract_x
_atom_site_fract_y
_atom_site_fract_z
_atom_site_U_iso_or_equiv
_atom_site_adp_type
_atom_site_occupancy
_atom_site_symmetry_multiplicity
_atom_site_calc_flag
_atom_site_refinement_flags
_atom_site_disorder_assembly
_atom_site_disorder_group
Co1 Co 0.28808(6) 0.5244(2) 0.7551(3) 0.0288(6) Uani 1 1 d . . .
N1 N 0.3014(5) -0.0877(15) 1.227(2) 0.052(4) Uani 1 1 d D . .
H1A H 0.3155 -0.1259 1.3331 0.062 Uiso 1 1 calc RD . .
H1B H 0.3028 -0.1921 1.1524 0.062 Uiso 1 1 calc RD . .
O1 O 0.3303(4) 0.3305(18) 0.9344(15) 0.040(3) Uani 1 1 d . A .
O2 O 0.2447(5) 0.1891(15) 1.0360(12) 0.031(2) Uani 1 1 d U . .
O3 O 0.2535(5) 0.2308(16) 1.4187(12) 0.035(2) Uani 1 1 d . . .
O4 O 0.3292(6) 0.3705(19) 1.5569(16) 0.046(3) Uani 1 1 d U . .
C1 C 0.3003(8) 0.219(3) 1.049(2) 0.053(5) Uani 1 1 d U . .
C2 C 0.3374(7) 0.077(2) 1.158(2) 0.044(4) Uani 1 1 d U A .
H2 H 0.3729 0.0273 1.0904 0.052 Uiso 1 1 calc R . .
C3 C 0.3598(6) 0.200(2) 1.3092(18) 0.034(3) Uani 1 1 d U . .
H3A H 0.3769 0.3218 1.2623 0.041 Uiso 1 1 calc R A .
H3B H 0.3935 0.1290 1.3663 0.041 Uiso 1 1 calc R . .
C4 C 0.3092(8) 0.256(3) 1.456(2) 0.046(4) Uani 1 1 d U A .
N2 N 0.3688(6) 0.693(2) 0.732(2) 0.027(4) Uani 0.513(15) 1 d PGU A 1
C5 C 0.4251(7) 0.6150(19) 0.687(2) 0.028(4) Uani 0.513(15) 1 d PGU A 1
H5A H 0.4289 0.4798 0.6648 0.033 Uiso 0.513(15) 1 calc PR A 1
C6 C 0.4758(6) 0.735(2) 0.675(2) 0.028(3) Uani 0.513(15) 1 d PGU A 1
H6A H 0.5142 0.6823 0.6446 0.034 Uiso 0.513(15) 1 calc PR A 1
C7 C 0.4702(7) 0.933(2) 0.708(2) 0.028(3) Uani 0.513(15) 1 d PGU . 1
C8 C 0.4139(9) 1.0106(19) 0.752(2) 0.028(3) Uani 0.513(15) 1 d PGU A 1
H8A H 0.4100 1.1458 0.7746 0.033 Uiso 0.513(15) 1 calc PR A 1
C9 C 0.3632(7) 0.890(3) 0.764(2) 0.027(3) Uani 0.513(15) 1 d PGU A 1
H9A H 0.3247 0.9434 0.7949 0.032 Uiso 0.513(15) 1 calc PR A 1
N3 N 0.3685(6) 0.712(3) 0.796(2) 0.022(4) Uani 0.487(15) 1 d PGU A 2
C10 C 0.3674(8) 0.900(3) 0.730(2) 0.026(3) Uani 0.487(15) 1 d PGU A 2
H10A H 0.3311 0.9491 0.6794 0.031 Uiso 0.487(15) 1 calc PR A 2
C11 C 0.4194(10) 1.015(2) 0.737(2) 0.027(3) Uani 0.487(15) 1 d PGU A 2
H11A H 0.4186 1.1428 0.6909 0.033 Uiso 0.487(15) 1 calc PR A 2
C12 C 0.4725(8) 0.942(2) 0.810(2) 0.026(3) Uani 0.487(15) 1 d PGU . 2
C13 C 0.4736(6) 0.755(3) 0.877(2) 0.027(3) Uani 0.487(15) 1 d PGU A 2
H13A H 0.5099 0.7053 0.9271 0.033 Uiso 0.487(15) 1 calc PR A 2
C14 C 0.4216(7) 0.640(2) 0.870(2) 0.029(4) Uani 0.487(15) 1 d PGU A 2
H14A H 0.4224 0.5116 0.9156 0.034 Uiso 0.487(15) 1 calc PR A 2

loop_
_atom_site_aniso_label
_atom_site_aniso_U_11
_atom_site_aniso_U_22
_atom_site_aniso_U_33
_atom_site_aniso_U_23
_atom_site_aniso_U_13
_atom_site_aniso_U_12
Co1 0.0242(8) 0.0228(8) 0.0396(10) -0.0073(10) -0.0209(9) -0.0004(6)
N1 0.039(6) 0.027(5) 0.089(12) -0.004(8) -0.032(8) 0.003(5)
O1 0.018(4) 0.048(7) 0.054(7) 0.015(5) 0.013(4) 0.007(5)
O2 0.031(3) 0.032(3) 0.031(3) 0.0008(10) -0.0003(10) -0.0002(10)
O3 0.038(5) 0.042(6) 0.025(5) 0.008(5) -0.013(4) -0.002(5)
O4 0.046(3) 0.047(3) 0.046(3) -0.0001(10) -0.0005(10) 0.0001(10)
C1 0.048(8) 0.064(9) 0.047(7) 0.024(7) 0.018(6) 0.022(7)
C2 0.041(6) 0.047(7) 0.043(7) 0.009(6) -0.004(6) 0.011(6)
C3 0.030(6) 0.037(6) 0.036(7) 0.000(5) -0.002(5) 0.001(5)
C4 0.046(5) 0.047(5) 0.046(5) -0.0004(10) -0.0003(10) 0.0002(10)
N2 0.020(6) 0.028(6) 0.034(7) 0.006(6) -0.002(6) -0.004(5)
C5 0.027(6) 0.031(6) 0.025(6) 0.003(5) -0.001(5) 0.001(5)
C6 0.027(5) 0.029(5) 0.028(6) 0.000(5) 0.000(5) 0.003(5)
C7 0.027(5) 0.027(5) 0.029(5) 0.002(5) -0.001(4) 0.001(4)
C8 0.025(4) 0.028(4) 0.030(4) 0.001(4) -0.004(4) 0.000(4)
C9 0.025(5) 0.029(5) 0.026(5) 0.001(5) -0.004(5) 0.000(4)
N3 0.022(4) 0.022(4) 0.022(4) -0.0002(10) 0.0000(10) 0.0000(10)
C10 0.026(3) 0.026(3) 0.026(3) 0.0000(10) -0.0002(10) 0.0001(10)
C11 0.027(3) 0.027(3) 0.027(3) 0.0002(10) -0.0003(10) 0.0000(10)
C12 0.024(5) 0.026(5) 0.028(5) -0.001(5) -0.002(5) 0.001(4)
C13 0.025(5) 0.029(5) 0.028(6) -0.001(5) 0.000(5) 0.001(5)
C14 0.027(6) 0.029(6) 0.030(7) -0.003(6) -0.002(6) 0.000(5)

loop_
_atom_type_symbol
_atom_type_description
_atom_type_scat_dispersion_real
_atom_type_scat_dispersion_imag
_atom_type_scat_source
C C 0.0033 0.0016 'International Tables Vol C Tables 4.2.6.8 and 6.1.1.4'
H H 0.0000 0.0000 'International Tables Vol C Tables 4.2.6.8 and 6.1.1.4'
N N 0.0061 0.0033 'International Tables Vol C Tables 4.2.6.8 and 6.1.1.4'
O O 0.0106 0.0060 'International Tables Vol C Tables 4.2.6.8 and 6.1.1.4'
Co Co 0.3494 0.9721 'International Tables Vol C Tables 4.2.6.8 and 6.1.1.4'

loop_
_geom_angle_atom_site_label_1
_geom_angle_atom_site_label_2
_geom_angle_atom_site_label_3
_geom_angle
_geom_angle_site_symmetry_1
_geom_angle_site_symmetry_3
_geom_angle_publ_flag
O4 Co1 O2 174.2(5) 1_554 3_557 ?
O4 Co1 N1 105.5(6) 1_554 3_557 ?
O2 Co1 N1 80.0(5) 3_557 3_557 ?
O4 Co1 N2 81.5(6) 1_554 . ?
O2 Co1 N2 93.3(6) 3_557 . ?
N1 Co1 N2 168.3(5) 3_557 . ?
O4 Co1 O1 88.5(4) 1_554 . ?
O2 Co1 O1 89.2(4) 3_557 . ?
N1 Co1 O1 97.6(5) 3_557 . ?
N2 Co1 O1 91.9(5) . . ?
O4 Co1 O3 93.4(5) 1_554 3_557 ?
O2 Co1 O3 88.8(4) 3_557 3_557 ?
N1 Co1 O3 83.6(5) 3_557 3_557 ?
N2 Co1 O3 86.6(5) . 3_557 ?
O1 Co1 O3 177.5(5) . 3_557 ?
O4 Co1 N3 93.3(6) 1_554 . ?
O2 Co1 N3 81.2(6) 3_557 . ?
N1 Co1 N3 160.9(6) 3_557 . ?
N2 Co1 N3 13.5(6) . . ?
O1 Co1 N3 85.7(6) . . ?
O3 Co1 N3 92.5(6) 3_557 . ?
C2 N1 Co1 104.0(8) . 3_547 ?
C2 N1 H1A 111.0 . . ?
Co1 N1 H1A 111.0 3_547 . ?
C2 N1 H1B 111.0 . . ?
Co1 N1 H1B 111.0 3_547 . ?
H1A N1 H1B 109.0 . . ?
C1 O1 Co1 125.0(10) . . ?
C1 O2 Co1 111.3(10) . 3_547 ?
C4 O3 Co1 129.7(12) . 3_547 ?
C4 O4 Co1 131.4(13) . 1_556 ?
O2 C1 O1 121.5(16) . . ?
O2 C1 C2 117.6(16) . . ?
O1 C1 C2 118.0(14) . . ?
N1 C2 C3 108.9(14) . . ?
N1 C2 C1 113.7(13) . . ?
C3 C2 C1 104.1(13) . . ?
N1 C2 H2 110.0 . . ?
C3 C2 H2 110.0 . . ?
C1 C2 H2 110.0 . . ?
C2 C3 C4 116.5(12) . . ?
C2 C3 H3A 108.2 . . ?
C4 C3 H3A 108.2 . . ?
C2 C3 H3B 108.2 . . ?
C4 C3 H3B 108.2 . . ?
H3A C3 H3B 107.3 . . ?
O4 C4 O3 126.4(19) . . ?
O4 C4 C3 111.2(15) . . ?
O3 C4 C3 117.5(15) . . ?
C5 N2 C9 120.0 . . ?
C5 N2 Co1 123.6(9) . . ?
C9 N2 Co1 116.4(9) . . ?
N2 C5 C6 120.0 . . ?
N2 C5 H5A 120.0 . . ?
C6 C5 H5A 120.0 . . ?
C5 C6 C7 120.0 . . ?
C5 C6 H6A 120.0 . . ?
C7 C6 H6A 120.0 . . ?
C8 C7 C6 120.0 . . ?
C8 C7 C7 120(2) . 4_675 ?
C6 C7 C7 119(2) . 4_675 ?
C7 C8 C9 120.0 . . ?
C7 C8 H8A 120.0 . . ?
C9 C8 H8A 120.0 . . ?
C8 C9 N2 120.0 . . ?
C8 C9 H9A 120.0 . . ?
N2 C9 H9A 120.0 . . ?
C10 N3 C14 120.0 . . ?
C10 N3 Co1 118.3(10) . . ?
C14 N3 Co1 121.3(10) . . ?
N3 C10 C11 120.0 . . ?
N3 C10 H10A 120.0 . . ?
C11 C10 H10A 120.0 . . ?
C12 C11 C10 120.0 . . ?
C12 C11 H11A 120.0 . . ?
C10 C11 H11A 120.0 . . ?
C13 C12 C11 120.0 . . ?
C13 C12 C12 120(2) . 4_675 ?
C11 C12 C12 120(2) . 4_675 ?
C14 C13 C12 120.0 . . ?
C14 C13 H13A 120.0 . . ?
C12 C13 H13A 120.0 . . ?
C13 C14 N3 120.0 . . ?
C13 C14 H14A 120.0 . . ?
N3 C14 H14A 120.0 . . ?

loop_
_geom_bond_atom_site_label_1
_geom_bond_atom_site_label_2
_geom_bond_distance
_geom_bond_site_symmetry_2
_geom_bond_publ_flag
Co1 O4 2.071(13) 1_554 ?
Co1 O2 2.102(10) 3_557 ?
Co1 N1 2.115(11) 3_557 ?
Co1 N2 2.124(12) . ?
Co1 O1 2.136(11) . ?
Co1 O3 2.160(10) 3_557 ?
Co1 N3 2.212(14) . ?
N1 C2 1.480(19) . ?
N1 Co1 2.115(11) 3_547 ?
N1 H1A 0.9200 . ?
N1 H1B 0.9200 . ?
O1 C1 1.34(2) . ?
O2 C1 1.24(2) . ?
O2 Co1 2.102(10) 3_547 ?
O3 C4 1.27(2) . ?
O3 Co1 2.160(10) 3_547 ?
O4 C4 1.19(2) . ?
O4 Co1 2.071(13) 1_556 ?
C1 C2 1.53(2) . ?
C2 C3 1.52(2) . ?
C2 H2 1.0000 . ?
C3 C4 1.64(2) . ?
C3 H3A 0.9900 . ?
C3 H3B 0.9900 . ?
N2 C5 1.3900 . ?
N2 C9 1.3900 . ?
C5 C6 1.3900 . ?
C5 H5A 0.9500 . ?
C6 C7 1.3900 . ?
C6 H6A 0.9500 . ?
C7 C8 1.3900 . ?
C7 C7 1.60(3) 4_675 ?
C8 C9 1.3900 . ?
C8 H8A 0.9500 . ?
C9 H9A 0.9500 . ?
N3 C10 1.3900 . ?
N3 C14 1.3900 . ?
C10 C11 1.3900 . ?
C10 H10A 0.9500 . ?
C11 C12 1.3900 . ?
C11 H11A 0.9500 . ?
C12 C13 1.3900 . ?
C12 C12 1.45(3) 4_675 ?
C13 C14 1.3900 . ?
C13 H13A 0.9500 . ?
C14 H14A 0.9500 . ?

loop_
_geom_torsion_atom_site_label_1
_geom_torsion_atom_site_label_2
_geom_torsion_atom_site_label_3
_geom_torsion_atom_site_label_4
_geom_torsion
_geom_torsion_site_symmetry_1
_geom_torsion_site_symmetry_2
_geom_torsion_site_symmetry_3
_geom_torsion_site_symmetry_4
_geom_torsion_publ_flag
O4 Co1 O1 C1 -121.2(15) 1_554 . . . ?
O2 Co1 O1 C1 64.1(15) 3_557 . . . ?
N1 Co1 O1 C1 -15.7(15) 3_557 . . . ?
N2 Co1 O1 C1 157.3(15) . . . . ?
O3 Co1 O1 C1 102(9) 3_557 . . . ?
N3 Co1 O1 C1 145.3(15) . . . . ?
Co1 O2 C1 O1 -176.2(14) 3_547 . . . ?
Co1 O2 C1 C2 24(2) 3_547 . . . ?
Co1 O1 C1 O2 15(3) . . . . ?
Co1 O1 C1 C2 175.4(12) . . . . ?
Co1 N1 C2 C3 88.0(12) 3_547 . . . ?
Co1 N1 C2 C1 -27.5(17) 3_547 . . . ?
O2 C1 C2 N1 4(2) . . . . ?
O1 C1 C2 N1 -157.2(16) . . . . ?
O2 C1 C2 C3 -114.6(18) . . . . ?
O1 C1 C2 C3 84.4(19) . . . . ?
N1 C2 C3 C4 -47.3(17) . . . . ?
C1 C2 C3 C4 74.3(16) . . . . ?
Co1 O4 C4 O3 18(3) 1_556 . . . ?
Co1 O4 C4 C3 172.3(10) 1_556 . . . ?
Co1 O3 C4 O4 -178.3(13) 3_547 . . . ?
Co1 O3 C4 C3 29(2) 3_547 . . . ?
C2 C3 C4 O4 -171.5(15) . . . . ?
C2 C3 C4 O3 -15(2) . . . . ?
O4 Co1 N2 C5 -33.6(10) 1_554 . . . ?
O2 Co1 N2 C5 143.8(10) 3_557 . . . ?
N1 Co1 N2 C5 -161(3) 3_557 . . . ?
O1 Co1 N2 C5 54.6(10) . . . . ?
O3 Co1 N2 C5 -127.5(10) 3_557 . . . ?
N3 Co1 N2 C5 117(4) . . . . ?
O4 Co1 N2 C9 146.6(9) 1_554 . . . ?
O2 Co1 N2 C9 -36.0(9) 3_557 . . . ?
N1 Co1 N2 C9 19(4) 3_557 . . . ?
O1 Co1 N2 C9 -125.3(8) . . . . ?
O3 Co1 N2 C9 52.7(8) 3_557 . . . ?
N3 Co1 N2 C9 -63(3) . . . . ?
C9 N2 C5 C6 0.0 . . . . ?
Co1 N2 C5 C6 -179.8(12) . . . . ?
N2 C5 C6 C7 0.0 . . . . ?
C5 C6 C7 C8 0.0 . . . . ?
C5 C6 C7 C7 175.3(5) . . . 4_675 ?
C6 C7 C8 C9 0.0 . . . . ?
C7 C7 C8 C9 -175.2(7) 4_675 . . . ?
C7 C8 C9 N2 0.0 . . . . ?
C5 N2 C9 C8 0.0 . . . . ?
Co1 N2 C9 C8 179.8(12) . . . . ?
O4 Co1 N3 C10 101.8(9) 1_554 . . . ?
O2 Co1 N3 C10 -80.2(9) 3_557 . . . ?
N1 Co1 N3 C10 -69(2) 3_557 . . . ?
N2 Co1 N3 C10 73(3) . . . . ?
O1 Co1 N3 C10 -170.0(9) . . . . ?
O3 Co1 N3 C10 8.3(9) 3_557 . . . ?
O4 Co1 N3 C14 -71.2(10) 1_554 . . . ?
O2 Co1 N3 C14 106.8(10) 3_557 . . . ?
N1 Co1 N3 C14 118(2) 3_557 . . . ?
N2 Co1 N3 C14 -100(4) . . . . ?
O1 Co1 N3 C14 17.0(10) . . . . ?
O3 Co1 N3 C14 -164.7(10) 3_557 . . . ?
C14 N3 C10 C11 0.0 . . . . ?
Co1 N3 C10 C11 -173.1(12) . . . . ?
N3 C10 C11 C12 0.0 . . . . ?
C10 C11 C12 C13 0.0 . . . . ?
C10 C11 C12 C12 177.0(14) . . . 4_675 ?
C11 C12 C13 C14 0.0 . . . . ?
C12 C12 C13 C14 -177.0(13) 4_675 . . . ?
C12 C13 C14 N3 0.0 . . . . ?
C10 N3 C14 C13 0.0 . . . . ?
Co1 N3 C14 C13 172.8(12) . . . . ?

loop_
_platon_squeeze_void_nr
_platon_squeeze_void_average_x
_platon_squeeze_void_average_y
_platon_squeeze_void_average_z
_platon_squeeze_void_volume
_platon_squeeze_void_count_electrons
1 0.500 -0.041 0.271 79.2 13.4
2 0.000 -0.025 0.729 79.2 14.0
